data_1558862
loop_
_publ_author_name
'Yoshida, Takaya'
'Nakabayashi, Koji'
'Tokoro, Hiroko'
'Yoshikiyo, Marie'
'Namai, Asuka'
'Imoto, Kenta'
'Chiba, Kouji'
'Ohkoshi, Shin-ichi'

_publ_section_title
;
 Extremely low-frequency phonon material and its temperature- and
 photo-induced switching effects
;
_journal_name_full 'Chemical Science'
_journal_paper_doi 10.1039/D0SC02605K
_journal_year 2020
_chemical_formula_moiety 'C20 H8 Co N12 Rb W'
_chemical_formula_sum 'C20 H8 Co N12 Rb W'
_chemical_formula_weight 744.63
_chemical_name_common RbCo[W(CN)8](3CNpy)2_LT_phase
_chemical_name_systematic RbCoW3CNpy_LT_phase
_chemical_properties_physical Hygroscopic
_space_group_crystal_system triclinic
_space_group_IT_number 2
_space_group_name_Hall '-P 1'
_space_group_name_H-M_alt 'P -1'
_atom_sites_solution_hydrogens geom
_atom_sites_solution_primary direct
_audit_creation_date 2018-11-27
_audit_creation_method
;
Olex2 1.2
(compiled 2018.05.29 svn.r3508 for OlexSys, GUI svn.r5506)
;
_audit_update_record
;
2019-08-05 deposited with the CCDC.	2020-08-06 downloaded from the CCDC.
;
_cell_angle_alpha 118.671(8)
_cell_angle_beta 100.497(7)
_cell_angle_gamma 90.100(6)
_cell_formula_units_Z 2
_cell_length_a 7.2253(14)
_cell_length_b 13.340(3)
_cell_length_c 13.839(3)
_cell_measurement_reflns_used 7584
_cell_measurement_temperature 130(2)
_cell_measurement_theta_max 55.000
_cell_measurement_theta_min 5.980
_cell_volume 1144.6(4)
_computing_molecular_graphics 'Olex2 (Dolomanov et al., 2009)'
_computing_publication_material 'Olex2 (Dolomanov et al., 2009)'
_computing_structure_refinement 'ShelXL (Sheldrick, 2015)'
_computing_structure_solution 'ShelXS (Sheldrick, 2008)'
_diffrn_ambient_temperature 130.15
_diffrn_measured_fraction_theta_full 0.998
_diffrn_measured_fraction_theta_max 0.996
_diffrn_measurement_device_type 'Rigaku Rapid Auto'
_diffrn_measurement_method omega
_diffrn_radiation_type MoK\a
_diffrn_radiation_wavelength 0.71075
_diffrn_reflns_av_R_equivalents 0.1070
_diffrn_reflns_av_unetI/netI 0.1500
_diffrn_reflns_Laue_measured_fraction_full 0.998
_diffrn_reflns_Laue_measured_fraction_max 0.996
_diffrn_reflns_limit_h_max 9
_diffrn_reflns_limit_h_min -9
_diffrn_reflns_limit_k_max 17
_diffrn_reflns_limit_k_min -17
_diffrn_reflns_limit_l_max 17
_diffrn_reflns_limit_l_min -15
_diffrn_reflns_number 10853
_diffrn_reflns_point_group_measured_fraction_full 0.998
_diffrn_reflns_point_group_measured_fraction_max 0.996
_diffrn_reflns_theta_full 25.242
_diffrn_reflns_theta_max 27.476
_diffrn_reflns_theta_min 2.989
_exptl_absorpt_coefficient_mu 7.895
_exptl_absorpt_correction_T_max 0.8331
_exptl_absorpt_correction_T_min 0.2958
_exptl_absorpt_correction_type empirical
_exptl_crystal_colour blue
_exptl_crystal_colour_primary blue
_exptl_crystal_density_diffrn 2.161
_exptl_crystal_density_method 'not measured'
_exptl_crystal_description plate
_exptl_crystal_F_000 700
_exptl_crystal_size_max 0.204
_exptl_crystal_size_mid 0.042
_exptl_crystal_size_min 0.024
_refine_diff_density_max 3.355
_refine_diff_density_min -5.698
_refine_diff_density_rms 0.363
_refine_ls_extinction_method none
_refine_ls_goodness_of_fit_ref 1.172
_refine_ls_hydrogen_treatment constr
_refine_ls_matrix_type full
_refine_ls_number_parameters 256
_refine_ls_number_reflns 5234
_refine_ls_number_restraints 23
_refine_ls_restrained_S_all 1.170
_refine_ls_R_factor_all 0.1424
_refine_ls_R_factor_gt 0.1105
_refine_ls_shift/su_max 0.000
_refine_ls_shift/su_mean 0.000
_refine_ls_structure_factor_coef Fsqd
_refine_ls_weighting_details 'w=1/[\s^2^(Fo^2^)+(0.0012P)^2^+48.6694P] where P=(Fo^2^+2Fc^2^)/3'
_refine_ls_weighting_scheme calc
_refine_ls_wR_factor_gt 0.1690
_refine_ls_wR_factor_ref 0.1797
_reflns_Friedel_coverage 0.000
_reflns_number_gt 4267
_reflns_number_total 5234
_reflns_threshold_expression 'I > 2\s(I)'
_cod_data_source_file d0sc02605k4.cif
_cod_data_source_block shelxl
_cod_database_code 1558862
_shelx_shelxl_version_number 2017/1
_shelx_space_group_comment
;
The symmetry employed for this shelxl refinement is uniquely defined
by the following loop, which should always be used as a source of
symmetry information in preference to the above space-group names.
They are only intended as comments.
;
_shelx_estimated_absorpt_t_max 0.833
_shelx_estimated_absorpt_t_min 0.296
_olex2_refinement_description
;
1. Fixed Uiso
 At 1.2 times of:
  All C(H) groups
2. Restrained distances
 W1-C7A
 2.15 with sigma of 0.05
 W1-C7B
 2.15 with sigma of 0.05
 C7A-N7A
 1.14 with sigma of 0.05
 C7B-N7B
 1.14 with sigma of 0.05
 C6B-N6B
 1.14 with sigma of 0.05
 W1-C6B
 2.15 with sigma of 0.05
 C20L-C16L
 1.45 with sigma of 0.05
 C20-C16
 1.45 with sigma of 0.05
 C16L-C20L
 1.45 with sigma of 0.05
 C10-C14
 1.45 with sigma of 0.05
 C10L-C14L
 1.45 with sigma of 0.05
 C20-N12
 1.13 with sigma of 0.05
 C20L-N12L
 1.13 with sigma of 0.05
 C14-N10
 1.13 with sigma of 0.05
 C14L-N10L
 1.13 with sigma of 0.05
 N5B-C5B
 1.14 with sigma of 0.05
 W1-C5B
 2.15 with sigma of 0.05
3. Restrained planarity
 N9, N10, C9, C10, C11, C12, C13, C14
 with sigma of 0.1
4. Uiso/Uaniso restraints and constraints
C18L \\sim C19L: within 1.7A with sigma of 0.04 and sigma for terminal atoms of
0.08
Uiso(C15L) = Uiso(C15)
Uiso(N11L) = Uiso(N11)
Uiso(N9L) = Uiso(N9)
Uiso(C9L) = Uiso(C9)
5. Others
 Fixed Sof: Rb1A(0.5) N5A(0.5) N6A(0.5) N7A(0.5) N8A(0.5) N9(0.5) N10(0.5)
 N11(0.5) N12(0.5) C5A(0.5) C6A(0.5) C7A(0.5) C9(0.5) H9(0.5) C10(0.5) C11(0.5)
 H11(0.5) C12(0.5) H12(0.5) C13(0.5) H13(0.5) C14(0.5) C15(0.5) H15(0.5)
 C16(0.5) C17(0.5) H17(0.5) C18(0.5) H18(0.5) C19(0.5) H19(0.5) C20(0.5)
 Rb1B(0.5) N5B(0.5) N6B(0.5) N7B(0.5) N8B(0.5) N9L(0.5) N10L(0.5) N11L(0.5)
 N12L(0.5) C5B(0.5) C6B(0.5) C7B(0.5) C9L(0.5) H9L(0.5) C10L(0.5) C11L(0.5)
 H11L(0.5) C12L(0.5) H12L(0.5) C13L(0.5) H13L(0.5) C14L(0.5) C15L(0.5)
 H15L(0.5) C16L(0.5) C17L(0.5) H17L(0.5) C18L(0.5) H18L(0.5) C19L(0.5)
 H19L(0.5) C20L(0.5)
6.a Aromatic/amide H refined with riding coordinates:
 C9(H9), C11(H11), C12(H12), C13(H13), C15(H15), C17(H17), C18(H18), C19(H19),
 C9L(H9L), C11L(H11L), C12L(H12L), C13L(H13L), C15L(H15L), C17L(H17L),
 C18L(H18L), C19L(H19L)
;
_olex2_submission_special_instructions 'No special instructions were received'

loop_
_space_group_symop_operation_xyz
'x, y, z'
'-x, -y, -z'

loop_
_atom_site_label
_atom_site_type_symbol
_atom_site_fract_x
_atom_site_fract_y
_atom_site_fract_z
_atom_site_U_iso_or_equiv
_atom_site_adp_type
_atom_site_occupancy
_atom_site_site_symmetry_order
_atom_site_calc_flag
_atom_site_refinement_flags_posn
_atom_site_refinement_flags_adp
_atom_site_refinement_flags_occupancy
_atom_site_disorder_assembly
_atom_site_disorder_group
W1 W 0.54646(9) 0.81544(6) 0.13086(6) 0.00936(17) Uani 1 1 d D . . . .
Co1 Co 0.000000 0.500000 0.000000 0.0176(7) Uani 1 2 d S T P . .
Co2 Co 0.000000 1.000000 0.000000 0.0171(7) Uani 1 2 d S T P . .
N1 N 0.831(2) 0.9379(13) 0.0502(13) 0.028(4) Uiso 1 1 d . . . . .
N2 N 0.830(2) 0.6119(14) 0.0475(13) 0.032(4) Uiso 1 1 d . . . . .
N3 N 0.196(2) 0.6161(13) 0.0446(13) 0.028(4) Uiso 1 1 d . . . . .
N4 N 0.198(2) 0.9284(13) 0.0458(13) 0.030(4) Uiso 1 1 d . . . . .
C1 C 0.733(3) 0.8979(16) 0.0801(15) 0.026(4) Uiso 1 1 d . . . . .
C2 C 0.728(3) 0.6812(17) 0.0784(16) 0.033(5) Uiso 1 1 d . . . . .
C3 C 0.316(2) 0.6855(15) 0.0763(15) 0.024(4) Uiso 1 1 d . . . . .
C4 C 0.315(3) 0.8876(16) 0.0750(15) 0.026(4) Uiso 1 1 d . . . . .
C8 C 0.490(2) 0.7236(16) -0.0520(15) 0.026(4) Uiso 1 1 d . . . . .
Rb1A Rb 0.2816(5) 1.0842(3) 0.4597(3) 0.0276(8) Uani 0.5 1 d . . . A 1
N5A N 0.902(4) 0.857(2) 0.338(2) 0.022(6) Uiso 0.5 1 d . . . B 1
N6A N 0.378(4) 0.840(3) 0.346(2) 0.026(7) Uiso 0.5 1 d . . . A 1
N7A N 0.579(4) 1.096(2) 0.322(2) 0.029(7) Uiso 0.5 1 d D . . A 1
N8A N 0.471(4) 0.658(3) -0.148(3) 0.022(8) Uiso 0.5 1 d . . . C 1
N9 N 0.068(9) 0.525(3) 0.154(5) 0.023(4) Uiso 0.5 1 d . . . D 1
N10 N 0.654(4) 0.649(2) 0.419(2) 0.027(7) Uiso 0.5 1 d D . . D 1
N11 N 0.071(5) 1.149(3) 0.151(3) 0.016(4) Uiso 0.5 1 d . . . E 1
N12 N 0.619(4) 1.389(2) 0.404(2) 0.023(7) Uiso 0.5 1 d D . . E 1
C5A C 0.779(5) 0.846(3) 0.266(3) 0.022(8) Uiso 0.5 1 d . . . B 1
C6A C 0.433(4) 0.823(3) 0.263(3) 0.017(7) Uiso 0.5 1 d . . . A 1
C7A C 0.571(5) 0.998(2) 0.251(3) 0.025(8) Uiso 0.5 1 d D . . A 1
C9 C 0.247(5) 0.550(2) 0.209(3) 0.017(5) Uiso 0.5 1 d . . . D 1
H9 H 0.341793 0.532690 0.165708 0.021 Uiso 0.5 1 calc R . . D 1
C10 C 0.304(5) 0.598(3) 0.321(3) 0.032(9) Uiso 0.5 1 d D . . D 1
C11 C 0.178(7) 0.636(4) 0.388(4) 0.056(13) Uiso 0.5 1 d . . . D 1
H11 H 0.217525 0.676398 0.468118 0.067 Uiso 0.5 1 calc R . . D 1
C12 C -0.012(8) 0.616(4) 0.337(4) 0.062(14) Uiso 0.5 1 d . . . D 1
H12 H -0.106653 0.641131 0.380724 0.074 Uiso 0.5 1 calc R . . D 1
C13 C -0.060(6) 0.558(3) 0.222(3) 0.032(9) Uiso 0.5 1 d . . . D 1
H13 H -0.190616 0.539087 0.187354 0.038 Uiso 0.5 1 calc R . . D 1
C14 C 0.500(4) 0.627(3) 0.377(3) 0.023(8) Uiso 0.5 1 d D . . D 1
C15 C 0.242(7) 1.188(4) 0.201(4) 0.026(6) Uiso 0.5 1 d . . . E 1
H15 H 0.342678 1.145265 0.171084 0.031 Uiso 0.5 1 calc R . . E 1
C16 C 0.281(4) 1.295(3) 0.299(3) 0.022(8) Uiso 0.5 1 d D . . E 1
C17 C 0.136(5) 1.349(3) 0.345(3) 0.032(9) Uiso 0.5 1 d . . . E 1
H17 H 0.163017 1.418963 0.414790 0.038 Uiso 0.5 1 calc R . . E 1
C18 C -0.049(5) 1.306(3) 0.292(3) 0.030(9) Uiso 0.5 1 d . . . E 1
H18 H -0.150282 1.345762 0.323263 0.035 Uiso 0.5 1 calc R . . E 1
C19 C -0.085(4) 1.198(3) 0.189(3) 0.012(6) Uiso 0.5 1 d . . . E 1
H19 H -0.209756 1.163201 0.149122 0.014 Uiso 0.5 1 calc R . . E 1
C20 C 0.472(4) 1.343(3) 0.358(3) 0.018(7) Uiso 0.5 1 d D . . E 1
Rb1B Rb 0.2815(5) 0.8758(3) 0.4598(3) 0.0286(8) Uani 0.5 1 d . . . B 2
N5B N 0.900(4) 0.984(3) 0.340(2) 0.028(7) Uiso 0.5 1 d D . . B 2
N6B N 0.577(4) 0.724(2) 0.318(2) 0.024(7) Uiso 0.5 1 d D . . B 2
N7B N 0.374(4) 1.002(2) 0.346(2) 0.022(6) Uiso 0.5 1 d D . . B 2
N8B N 0.471(5) 0.703(3) -0.144(3) 0.030(9) Uiso 0.5 1 d . . . C 2
N9L N 0.063(9) 0.507(4) 0.150(5) 0.023(4) Uiso 0.5 1 d . . . D 2
N10L N 0.614(4) 0.515(2) 0.404(2) 0.024(7) Uiso 0.5 1 d D . . D 2
N11L N 0.058(5) 1.122(3) 0.149(3) 0.016(4) Uiso 0.5 1 d . . . E 2
N12L N 0.657(4) 1.266(3) 0.422(2) 0.025(7) Uiso 0.5 1 d D . . E 2
C5B C 0.780(4) 0.924(3) 0.266(3) 0.026(8) Uiso 0.5 1 d D . . B 2
C6B C 0.572(5) 0.754(3) 0.253(3) 0.030(9) Uiso 0.5 1 d D . . B 2
C7B C 0.426(4) 0.941(3) 0.269(2) 0.018(7) Uiso 0.5 1 d D . . B 2
C9L C 0.248(5) 0.510(3) 0.201(3) 0.017(5) Uiso 0.5 1 d . . . D 2
H9L H 0.350949 0.518027 0.169724 0.021 Uiso 0.5 1 calc R . . D 2
C10L C 0.279(4) 0.502(3) 0.296(3) 0.022(8) Uiso 0.5 1 d D . . D 2
C11L C 0.138(5) 0.496(3) 0.348(3) 0.029(9) Uiso 0.5 1 d . . . D 2
H11L H 0.165615 0.495399 0.417235 0.035 Uiso 0.5 1 calc R . . D 2
C12L C -0.045(4) 0.492(3) 0.294(3) 0.017(7) Uiso 0.5 1 d . . . D 2
H12L H -0.147374 0.490955 0.328767 0.021 Uiso 0.5 1 calc R . . D 2
C13L C -0.082(5) 0.489(3) 0.190(3) 0.016(7) Uiso 0.5 1 d . . . D 2
H13L H -0.207836 0.474181 0.148558 0.019 Uiso 0.5 1 calc R . . D 2
C14L C 0.472(4) 0.507(3) 0.350(3) 0.026(8) Uiso 0.5 1 d D . . D 2
C15L C 0.246(7) 1.160(4) 0.203(4) 0.026(6) Uiso 0.5 1 d . . . E 2
H15L H 0.339076 1.141092 0.158003 0.031 Uiso 0.5 1 calc R . . E 2
C16L C 0.307(5) 1.225(4) 0.322(3) 0.036(10) Uiso 0.5 1 d D . . E 2
C17L C 0.175(6) 1.254(4) 0.389(4) 0.044(11) Uiso 0.5 1 d . . . E 2
H17L H 0.211590 1.293089 0.468623 0.053 Uiso 0.5 1 calc R . . E 2
C18L C -0.022(6) 1.222(4) 0.332(4) 0.041(10) Uiso 0.5 1 d . U . E 2
H18L H -0.119028 1.244053 0.374296 0.049 Uiso 0.5 1 calc R . . E 2
C19L C -0.068(6) 1.162(4) 0.220(4) 0.035(9) Uiso 0.5 1 d . U . E 2
H19L H -0.198515 1.145736 0.186612 0.042 Uiso 0.5 1 calc R . . E 2
C20L C 0.504(4) 1.249(3) 0.377(3) 0.019(7) Uiso 0.5 1 d D . . E 2

loop_
_atom_site_aniso_label
_atom_site_aniso_U_11
_atom_site_aniso_U_22
_atom_site_aniso_U_33
_atom_site_aniso_U_23
_atom_site_aniso_U_13
_atom_site_aniso_U_12
W1 0.0084(3) 0.0105(3) 0.0108(3) 0.0069(2) 0.0008(2) 0.0025(2)
Co1 0.0156(16) 0.0148(17) 0.0217(17) 0.0085(14) 0.0033(13) 0.0016(13)
Co2 0.0154(15) 0.0193(17) 0.0201(17) 0.0129(14) 0.0021(13) 0.0032(13)
Rb1A 0.0228(18) 0.030(2) 0.0244(18) 0.0103(16) 0.0016(14) 0.0007(15)
Rb1B 0.0264(18) 0.038(2) 0.0241(18) 0.0178(17) 0.0049(15) 0.0056(16)

loop_
_atom_type_symbol
_atom_type_description
_atom_type_scat_dispersion_real
_atom_type_scat_dispersion_imag
_atom_type_scat_source
Co Co 0.3494 0.9721 'International Tables Vol C Tables 4.2.6.8 and 6.1.1.4'
W W -0.8490 6.8722 'International Tables Vol C Tables 4.2.6.8 and 6.1.1.4'
Rb Rb -0.9393 2.9676 'International Tables Vol C Tables 4.2.6.8 and 6.1.1.4'
C C 0.0033 0.0016 'International Tables Vol C Tables 4.2.6.8 and 6.1.1.4'
H H 0.0000 0.0000 'International Tables Vol C Tables 4.2.6.8 and 6.1.1.4'
N N 0.0061 0.0033 'International Tables Vol C Tables 4.2.6.8 and 6.1.1.4'

loop_
_geom_angle_atom_site_label_1
_geom_angle_atom_site_label_2
_geom_angle_atom_site_label_3
_geom_angle
_geom_angle_site_symmetry_1
_geom_angle_site_symmetry_3
_geom_angle_publ_flag
C1 W1 C3 146.1(7) . . ?
C1 W1 C8 72.8(7) . . ?
C1 W1 C5A 86.2(10) . . ?
C1 W1 C7A 73.9(11) . . ?
C1 W1 C5B 67.1(11) . . ?
C1 W1 C6B 136.4(11) . . ?
C1 W1 C7B 111.3(10) . . ?
C2 W1 C1 84.5(7) . . ?
C2 W1 C3 87.8(7) . . ?
C2 W1 C4 144.8(7) . . ?
C2 W1 C8 71.8(7) . . ?
C2 W1 C5A 68.9(11) . . ?
C2 W1 C7A 137.6(11) . . ?
C2 W1 C5B 88.0(11) . . ?
C2 W1 C6B 74.2(11) . . ?
C2 W1 C7B 146.5(10) . . ?
C3 W1 C8 73.4(7) . . ?
C3 W1 C7A 129.5(11) . . ?
C3 W1 C5B 145.7(11) . . ?
C3 W1 C6B 71.7(11) . . ?
C3 W1 C7B 93.0(10) . . ?
C4 W1 C1 89.3(7) . . ?
C4 W1 C3 78.3(7) . . ?
C4 W1 C8 73.2(7) . . ?
C4 W1 C5A 145.4(10) . . ?
C4 W1 C7A 72.2(10) . . ?
C4 W1 C5B 121.2(11) . . ?
C4 W1 C6B 129.2(11) . . ?
C4 W1 C7B 67.3(10) . . ?
C8 W1 C7A 131.5(11) . . ?
C8 W1 C6B 131.5(11) . . ?
C8 W1 C7B 140.1(10) . . ?
C5A W1 C3 121.4(10) . . ?
C5A W1 C8 136.8(10) . . ?
C5A W1 C7A 73.6(13) . . ?
C6A W1 C1 146.9(10) . . ?
C6A W1 C2 109.8(10) . . ?
C6A W1 C3 66.3(10) . . ?
C6A W1 C4 94.0(10) . . ?
C6A W1 C8 139.4(10) . . ?
C6A W1 C5A 72.5(13) . . ?
C6A W1 C7A 75.8(13) . . ?
C5B W1 C8 136.5(11) . . ?
C5B W1 C6B 74.4(14) . . ?
C5B W1 C7B 72.8(13) . . ?
C7B W1 C6B 74.3(13) . . ?
N2 Co1 N2 180.0(11) 2_665 1_455 ?
N2 Co1 N3 90.4(7) 2_665 . ?
N2 Co1 N3 90.4(7) 1_455 2_565 ?
N2 Co1 N3 89.6(7) 2_665 2_565 ?
N2 Co1 N3 89.6(7) 1_455 . ?
N2 Co1 N9 88.8(16) 2_665 2_565 ?
N2 Co1 N9 88.8(16) 1_455 . ?
N2 Co1 N9 91.2(16) 1_455 2_565 ?
N2 Co1 N9 91.2(16) 2_665 . ?
N2 Co1 N9L 87.5(16) 2_665 . ?
N2 Co1 N9L 87.5(16) 1_455 2_565 ?
N2 Co1 N9L 92.5(16) 2_665 2_565 ?
N2 Co1 N9L 92.5(16) 1_455 . ?
N3 Co1 N3 180.0 2_565 . ?
N3 Co1 N9 93.5(15) . 2_565 ?
N3 Co1 N9 93.5(15) 2_565 . ?
N3 Co1 N9 86.5(15) 2_565 2_565 ?
N3 Co1 N9 86.5(15) . . ?
N3 Co1 N9L 91.5(16) 2_565 2_565 ?
N3 Co1 N9L 91.5(16) . . ?
N3 Co1 N9L 88.5(16) 2_565 . ?
N3 Co1 N9L 88.5(16) . 2_565 ?
N9 Co1 N9 180(2) . 2_565 ?
N9 Co1 N9L 6(2) 2_565 2_565 ?
N9 Co1 N9L 174(2) . 2_565 ?
N1 Co2 N1 180.0 2_675 1_455 ?
N1 Co2 N4 89.7(7) 1_455 . ?
N1 Co2 N4 89.7(7) 2_675 2_575 ?
N1 Co2 N4 90.3(7) 2_675 . ?
N1 Co2 N4 90.3(7) 1_455 2_575 ?
N1 Co2 N11 93.7(11) 1_455 . ?
N1 Co2 N11 86.3(11) 2_675 . ?
N1 Co2 N11 86.3(11) 1_455 2_575 ?
N1 Co2 N11 93.7(11) 2_675 2_575 ?
N1 Co2 N11L 85.9(11) 2_675 2_575 ?
N1 Co2 N11L 85.9(11) 1_455 . ?
N1 Co2 N11L 94.1(11) 2_675 . ?
N1 Co2 N11L 94.1(11) 1_455 2_575 ?
N4 Co2 N4 180.0 . 2_575 ?
N4 Co2 N11 88.6(11) . 2_575 ?
N4 Co2 N11 91.4(11) . . ?
N4 Co2 N11 91.4(11) 2_575 2_575 ?
N4 Co2 N11 88.6(11) 2_575 . ?
N11 Co2 N11 180.0 2_575 . ?
N11L Co2 N4 86.6(12) . . ?
N11L Co2 N4 93.4(12) 2_575 . ?
C1 N1 Co2 177.9(15) . 1_655 ?
C2 N2 Co1 178.8(16) . 1_655 ?
C3 N3 Co1 176.4(15) . . ?
C4 N4 Co2 178.7(17) . . ?
N1 C1 W1 177.7(17) . . ?
N2 C2 W1 176.3(17) . . ?
N3 C3 W1 178.1(15) . . ?
N4 C4 W1 177.4(16) . . ?
N8A C8 W1 168(2) . . ?
N8B C8 W1 162(2) . . ?
N5A Rb1A Rb1A 97.1(5) 2_676 2_676 ?
N5A Rb1A Rb1A 99.1(5) 1_455 2_676 ?
N5A Rb1A N5A 78.3(8) 2_676 1_455 ?
N5A Rb1A N7A 159.2(8) 2_676 . ?
N5A Rb1A N10 80.2(8) 2_676 2_676 ?
N5A Rb1A C5A 18.3(7) 2_676 2_676 ?
N5A Rb1A C6A 131.9(8) 2_676 . ?
N5A Rb1A C6A 58.8(7) 2_676 2_676 ?
N5A Rb1A C6A 121.1(7) 1_455 2_676 ?
N5A Rb1A C7A 104.7(7) 1_455 . ?
N5A Rb1A C7A 168.6(8) 2_676 . ?
N5A Rb1A C14 84.9(8) 2_676 2_676 ?
N6A Rb1A Rb1A 46.0(6) 2_676 2_676 ?
N6A Rb1A Rb1A 46.8(6) . 2_676 ?
N6A Rb1A N5A 77.1(8) 2_676 2_676 ?
N6A Rb1A N5A 61.9(7) . 1_455 ?
N6A Rb1A N5A 113.4(8) . 2_676 ?
N6A Rb1A N5A 133.0(7) 2_676 1_455 ?
N6A Rb1A N6A 92.9(8) . 2_676 ?
N6A Rb1A N7A 77.9(8) . . ?
N6A Rb1A N7A 85.2(8) 2_676 . ?
N6A Rb1A N10 72.6(8) 2_676 2_676 ?
N6A Rb1A N10 157.8(8) . 2_676 ?
N6A Rb1A C5A 108.0(8) . 2_676 ?
N6A Rb1A C5A 59.2(8) 2_676 2_676 ?
N6A Rb1A C6A 98.5(8) . 2_676 ?
N6A Rb1A C6A 98.7(8) 2_676 . ?
N6A Rb1A C6A 18.6(7) . . ?
N6A Rb1A C6A 18.3(7) 2_676 2_676 ?
N6A Rb1A C7A 93.3(8) 2_676 . ?
N6A Rb1A C7A 60.4(8) . . ?
N6A Rb1A C14 56.8(7) 2_676 2_676 ?
N6A Rb1A C14 141.3(8) . 2_676 ?
N7A Rb1A Rb1A 77.8(6) . 2_676 ?
N7A Rb1A N5A 122.2(7) . 1_455 ?
N7A Rb1A C5A 143.8(8) . 2_676 ?
N7A Rb1A C6A 103.5(7) . 2_676 ?
N7A Rb1A C6A 61.2(7) . . ?
N7A Rb1A C7A 19.0(6) . . ?
N7A Rb1A C14 76.2(8) . 2_676 ?
N10 Rb1A Rb1A 116.7(5) 2_676 2_676 ?
N10 Rb1A N5A 140.1(7) 2_676 1_455 ?
N10 Rb1A N7A 84.1(8) 2_676 . ?
N10 Rb1A C5A 79.3(8) 2_676 2_676 ?
N10 Rb1A C6A 145.1(8) 2_676 . ?
N10 Rb1A C6A 73.0(7) 2_676 2_676 ?
N10 Rb1A C7A 102.9(7) 2_676 . ?
N10 Rb1A C14 17.6(6) 2_676 2_676 ?
C5A Rb1A Rb1A 81.3(6) 2_676 2_676 ?
C5A Rb1A N5A 89.9(7) 2_676 1_455 ?
C5A Rb1A C6A 126.1(8) 2_676 . ?
C5A Rb1A C6A 40.9(7) 2_676 2_676 ?
C5A Rb1A C7A 150.9(8) 2_676 . ?
C5A Rb1A C14 78.5(8) 2_676 2_676 ?
C6A Rb1A Rb1A 55.0(5) . 2_676 ?
C6A Rb1A Rb1A 54.1(5) 2_676 2_676 ?
C6A Rb1A N5A 70.2(7) . 1_455 ?
C6A Rb1A C6A 109.1(6) . 2_676 ?
C6A Rb1A C7A 42.8(7) . . ?
C7A Rb1A Rb1A 71.7(6) . 2_676 ?
C7A Rb1A C6A 111.3(8) . 2_676 ?
C14 Rb1A Rb1A 99.3(5) 2_676 2_676 ?
C14 Rb1A N5A 156.4(7) 2_676 1_455 ?
C14 Rb1A C6A 60.8(7) 2_676 2_676 ?
C14 Rb1A C6A 133.0(7) 2_676 . ?
C14 Rb1A C7A 95.0(7) 2_676 . ?
Rb1A N5A Rb1A 101.7(8) 2_676 1_655 ?
C5A N5A Rb1A 105(2) . 2_676 ?
C5A N5A Rb1A 122(2) . 1_655 ?
Rb1A N6A Rb1A 87.1(8) . 2_676 ?
C6A N6A Rb1A 109(2) . . ?
C6A N6A Rb1A 109(2) . 2_676 ?
C7A N7A Rb1A 102(2) . . ?
C9 N9 Co1 121(4) . . ?
C9 N9 C13 114(5) . . ?
C13 N9 Co1 121(4) . . ?
C14 N10 Rb1A 105(2) . 2_676 ?
C15 N11 Co2 122(3) . . ?
C15 N11 C19 126(4) . . ?
C19 N11 Co2 112(2) . . ?
W1 C5A Rb1A 122.8(13) . 2_676 ?
N5A C5A W1 177(3) . . ?
N5A C5A Rb1A 56(2) . 2_676 ?
W1 C6A Rb1A 122.5(12) . 2_676 ?
W1 C6A Rb1A 120.5(12) . . ?
Rb1A C6A Rb1A 70.9(6) . 2_676 ?
N6A C6A W1 172(3) . . ?
N6A C6A Rb1A 52.8(19) . 2_676 ?
N6A C6A Rb1A 53(2) . . ?
W1 C7A Rb1A 116.5(13) . . ?
N7A C7A W1 176(3) . . ?
N7A C7A Rb1A 59(2) . . ?
N9 C9 H9 117.6 . . ?
N9 C9 C10 125(4) . . ?
C10 C9 H9 117.6 . . ?
C9 C10 C14 123(4) . . ?
C11 C10 C9 121(4) . . ?
C11 C10 C14 116(4) . . ?
C10 C11 H11 121.3 . . ?
C10 C11 C12 117(5) . . ?
C12 C11 H11 121.3 . . ?
C11 C12 H12 120.8 . . ?
C13 C12 C11 118(5) . . ?
C13 C12 H12 120.8 . . ?
N9 C13 C12 124(5) . . ?
N9 C13 H13 118.0 . . ?
C12 C13 H13 118.0 . . ?
N10 C14 Rb1A 57(2) . 2_676 ?
N10 C14 C10 179(5) . . ?
C10 C14 Rb1A 123(2) . 2_676 ?
N11 C15 H15 120.6 . . ?
N11 C15 C16 119(4) . . ?
C16 C15 H15 120.6 . . ?
C15 C16 C20 121(3) . . ?
C17 C16 C15 120(3) . . ?
C17 C16 C20 119(3) . . ?
C16 C17 H17 119.6 . . ?
C16 C17 C18 121(4) . . ?
C18 C17 H17 119.6 . . ?
C17 C18 H18 120.8 . . ?
C17 C18 C19 118(3) . . ?
C19 C18 H18 120.8 . . ?
N11 C19 C18 116(3) . . ?
N11 C19 H19 122.2 . . ?
C18 C19 H19 122.2 . . ?
N12 C20 C16 174(4) . . ?
N5B Rb1B N6B 159.7(8) 2_676 . ?
N5B Rb1B C6B 168.7(8) 2_676 . ?
N5B Rb1B C7B 131.6(8) 2_676 . ?
N5B Rb1B C20L 84.4(8) 2_676 2_676 ?
N6B Rb1B C6B 18.2(6) . . ?
N6B Rb1B C7B 61.5(7) . . ?
N6B Rb1B C20L 77.0(7) . 2_676 ?
N7B Rb1B N6B 77.8(7) . . ?
N7B Rb1B N6B 85.7(7) 2_676 . ?
N7B Rb1B C6B 92.6(8) 2_676 . ?
N7B Rb1B C6B 60.6(7) . . ?
N7B Rb1B C7B 17.9(6) . . ?
N7B Rb1B C7B 97.9(8) 2_676 . ?
N7B Rb1B C20L 57.8(7) 2_676 2_676 ?
N7B Rb1B C20L 141.9(7) . 2_676 ?
N12L Rb1B N6B 84.6(7) 2_676 . ?
N12L Rb1B C6B 102.7(7) 2_676 . ?
N12L Rb1B C7B 145.8(7) 2_676 . ?
N12L Rb1B C20L 17.5(6) 2_676 2_676 ?
C5B Rb1B C6B 151.0(8) 2_676 . ?
C5B Rb1B C20L 77.7(8) 2_676 2_676 ?
C7B Rb1B C6B 109.6(8) 2_676 . ?
C7B Rb1B C6B 43.7(7) . . ?
C7B Rb1B C20L 133.9(7) . 2_676 ?
C20L Rb1B C6B 95.0(7) 2_676 . ?
C6B N6B Rb1B 101(3) . . ?
C7B N7B Rb1B 108(2) . . ?
C9L N9L Co1 121(4) . . ?
C13L N9L Co1 117(4) . . ?
C13L N9L C9L 121(5) . . ?
C15L N11L Co2 119(3) . . ?
C19L N11L Co2 125(3) . . ?
C19L N11L C15L 114(4) . . ?
W1 C5B Rb1B 122.6(13) . 2_676 ?
N5B C5B W1 177(3) . . ?
W1 C6B Rb1B 116.2(13) . . ?
N6B C6B W1 177(3) . . ?
N6B C6B Rb1B 61(2) . . ?
W1 C7B Rb1B 121.0(12) . 2_676 ?
W1 C7B Rb1B 121.5(12) . . ?
N7B C7B W1 173(3) . . ?
N7B C7B Rb1B 54(2) . . ?
N9L C9L H9L 121.1 . . ?
C10L C9L N9L 118(4) . . ?
C10L C9L H9L 121.1 . . ?
C9L C10L C11L 124(3) . . ?
C9L C10L C14L 118(3) . . ?
C11L C10L C14L 118(3) . . ?
C10L C11L H11L 121.7 . . ?
C10L C11L C12L 117(3) . . ?
C12L C11L H11L 121.7 . . ?
C11L C12L H12L 119.8 . . ?
C11L C12L C13L 120(3) . . ?
C13L C12L H12L 119.8 . . ?
N9L C13L C12L 120(4) . . ?
N9L C13L H13L 120.2 . . ?
C12L C13L H13L 120.2 . . ?
N10L C14L C10L 171(4) . . ?
N11L C15L H15L 118.2 . . ?
N11L C15L C16L 124(4) . . ?
C16L C15L H15L 118.2 . . ?
C15L C16L C20L 122(4) . . ?
C17L C16L C15L 119(4) . . ?
C17L C16L C20L 118(4) . . ?
C16L C17L H17L 121.5 . . ?
C16L C17L C18L 117(4) . . ?
C18L C17L H17L 121.5 . . ?
C17L C18L H18L 120.1 . . ?
C19L C18L C17L 120(4) . . ?
C19L C18L H18L 120.1 . . ?
N11L C19L H19L 116.9 . . ?
C18L C19L N11L 126(4) . . ?
C18L C19L H19L 116.9 . . ?
N12L C20L C16L 177(4) . . ?

loop_
_geom_bond_atom_site_label_1
_geom_bond_atom_site_label_2
_geom_bond_distance
_geom_bond_site_symmetry_2
_geom_bond_publ_flag
W1 C1 2.144(18) . ?
W1 C2 2.14(2) . ?
W1 C3 2.148(18) . ?
W1 C4 2.139(19) . ?
W1 C8 2.172(18) . ?
W1 C5A 2.15(3) . ?
W1 C6A 2.09(3) . ?
W1 C7A 2.17(3) . ?
W1 C5B 2.16(3) . ?
W1 C6B 2.18(3) . ?
W1 C7B 2.18(3) . ?
Co1 N2 1.877(17) 1_455 ?
Co1 N2 1.877(17) 2_665 ?
Co1 N3 1.880(15) 2_565 ?
Co1 N3 1.880(15) . ?
Co1 N9 1.96(6) 2_565 ?
Co1 N9 1.96(6) . ?
Co1 N9L 2.00(6) . ?
Co1 N9L 2.00(6) 2_565 ?
Co2 N1 1.875(15) 2_675 ?
Co2 N1 1.875(15) 1_455 ?
Co2 N4 1.900(16) 2_575 ?
Co2 N4 1.899(16) . ?
Co2 N11 2.05(4) 2_575 ?
Co2 N11 2.05(4) . ?
Co2 N11L 1.88(4) . ?
Co2 N11L 1.88(4) 2_575 ?
N1 C1 1.13(2) . ?
N2 C2 1.15(2) . ?
N3 C3 1.13(2) . ?
N4 C4 1.12(2) . ?
C8 N8A 1.17(4) . ?
C8 N8B 1.15(4) . ?
Rb1A Rb1A 4.171(7) 2_676 ?
Rb1A N5A 3.59(3) 1_455 ?
Rb1A N5A 3.08(3) 2_676 ?
Rb1A N6A 3.01(3) . ?
Rb1A N6A 3.04(3) 2_676 ?
Rb1A N7A 3.17(3) . ?
Rb1A N10 3.11(3) 2_676 ?
Rb1A C5A 3.56(3) 2_676 ?
Rb1A C6A 3.62(3) 2_676 ?
Rb1A C6A 3.58(3) . ?
Rb1A C7A 3.61(3) . ?
Rb1A C14 3.58(3) 2_676 ?
N5A C5A 1.16(4) . ?
N6A C6A 1.20(4) . ?
N7A C7A 1.20(3) . ?
N9 C9 1.33(7) . ?
N9 C13 1.36(7) . ?
N10 C14 1.12(3) . ?
N11 C15 1.27(6) . ?
N11 C19 1.36(5) . ?
N12 C20 1.13(3) . ?
C9 H9 0.9500 . ?
C9 C10 1.34(5) . ?
C10 C11 1.34(6) . ?
C10 C14 1.44(4) . ?
C11 H11 0.9500 . ?
C11 C12 1.38(7) . ?
C12 H12 0.9500 . ?
C12 C13 1.37(6) . ?
C13 H13 0.9500 . ?
C15 H15 0.9500 . ?
C15 C16 1.40(6) . ?
C16 C17 1.35(5) . ?
C16 C20 1.44(3) . ?
C17 H17 0.9500 . ?
C17 C18 1.38(5) . ?
C18 H18 0.9500 . ?
C18 C19 1.44(5) . ?
C19 H19 0.9500 . ?
Rb1B Rb1B 4.163(7) 2_676 ?
Rb1B N5B 3.04(3) 2_676 ?
Rb1B N5B 3.61(3) 1_455 ?
Rb1B N6B 3.20(3) . ?
Rb1B N7B 2.95(3) . ?
Rb1B N7B 3.06(3) 2_676 ?
Rb1B N12L 3.03(3) 2_676 ?
Rb1B C5B 3.56(3) 2_676 ?
Rb1B C6B 3.60(4) . ?
Rb1B C7B 3.58(3) 2_676 ?
Rb1B C7B 3.47(3) . ?
Rb1B C20L 3.56(3) 2_676 ?
N5B C5B 1.16(3) . ?
N6B C6B 1.15(3) . ?
N7B C7B 1.12(3) . ?
N9L C9L 1.39(7) . ?
N9L C13L 1.34(7) . ?
N10L C14L 1.13(3) . ?
N11L C15L 1.39(6) . ?
N11L C19L 1.39(5) . ?
N12L C20L 1.13(3) . ?
C9L H9L 0.9500 . ?
C9L C10L 1.35(5) . ?
C10L C11L 1.37(5) . ?
C10L C14L 1.44(3) . ?
C11L H11L 0.9500 . ?
C11L C12L 1.38(5) . ?
C12L H12L 0.9500 . ?
C12L C13L 1.40(4) . ?
C13L H13L 0.9500 . ?
C15L H15L 0.9500 . ?
C15L C16L 1.42(6) . ?
C16L C17L 1.38(6) . ?
C16L C20L 1.44(3) . ?
C17L H17L 0.9500 . ?
C17L C18L 1.45(6) . ?
C18L H18L 0.9500 . ?
C18L C19L 1.32(6) . ?
C19L H19L 0.9500 . ?

loop_
_geom_hbond_atom_site_label_D
_geom_hbond_atom_site_label_H
_geom_hbond_atom_site_label_A
_geom_hbond_distance_DH
_geom_hbond_distance_HA
_geom_hbond_distance_DA
_geom_hbond_angle_DHA
_geom_hbond_site_symmetry_A
_geom_hbond_publ_flag
C12 H12 N10 0.95 1.89 2.80(6) 159.4 1_455 yes
C18 H18 N12 0.95 2.11 3.02(5) 160.7 1_455 yes
C12L H12L N10L 0.95 2.12 3.06(4) 170.2 1_455 yes
C18L H18L N12L 0.95 1.83 2.76(5) 166.0 1_455 yes

loop_
_geom_torsion_atom_site_label_1
_geom_torsion_atom_site_label_2
_geom_torsion_atom_site_label_3
_geom_torsion_atom_site_label_4
_geom_torsion
_geom_torsion_site_symmetry_1
_geom_torsion_site_symmetry_2
_geom_torsion_site_symmetry_3
_geom_torsion_site_symmetry_4
_geom_torsion_publ_flag
Co1 N9 C9 C10 161(3) . . . . ?
Co1 N9 C13 C12 -155(4) . . . . ?
Co1 N9L C9L C10L -173(3) . . . . ?
Co1 N9L C13L C12L 180(3) . . . . ?
Co2 N11 C15 C16 175(3) . . . . ?
Co2 N11 C19 C18 -178(2) . . . . ?
Co2 N11L C15L C16L -161(3) . . . . ?
Co2 N11L C19L C18L 159(4) . . . . ?
N1 Co2 N11L C15L 132(3) 1_455 . . . ?
N1 Co2 N11L C15L -48(3) 2_675 . . . ?
N1 Co2 N11L C19L -32(3) 1_455 . . . ?
N1 Co2 N11L C19L 148(3) 2_675 . . . ?
N4 Co2 N11L C15L -138(3) 2_575 . . . ?
N4 Co2 N11L C15L 42(3) . . . . ?
N4 Co2 N11L C19L -122(3) . . . . ?
N4 Co2 N11L C19L 58(3) 2_575 . . . ?
Rb1A N5A C5A Rb1A -115(2) 1_655 . . 2_676 ?
Rb1A N6A C6A Rb1A -93.4(17) 2_676 . . . ?
Rb1A N6A C6A Rb1A 93.4(17) . . . 2_676 ?
N9 C9 C10 C11 -8(5) . . . . ?
N9 C9 C10 C14 -178(2) . . . . ?
N11 C15 C16 C17 6(6) . . . . ?
N11 C15 C16 C20 -180(4) . . . . ?
C9 N9 C13 C12 2(5) . . . . ?
C9 C10 C11 C12 6(6) . . . . ?
C9 C10 C14 Rb1A 108(3) . . . 2_676 ?
C10 C11 C12 C13 0(6) . . . . ?
C11 C10 C14 Rb1A -63(4) . . . 2_676 ?
C11 C12 C13 N9 -4(6) . . . . ?
C13 N9 C9 C10 4(3) . . . . ?
C14 C10 C11 C12 176(4) . . . . ?
C15 N11 C19 C18 2(6) . . . . ?
C15 C16 C17 C18 -5(6) . . . . ?
C16 C17 C18 C19 2(6) . . . . ?
C17 C18 C19 N11 -1(5) . . . . ?
C19 N11 C15 C16 -5(6) . . . . ?
C20 C16 C17 C18 -179(3) . . . . ?
Rb1B N5B C5B Rb1B 117(3) 1_655 . . 2_676 ?
Rb1B N7B C7B Rb1B 93.7(18) 2_676 . . . ?
Rb1B N7B C7B Rb1B -93.7(18) . . . 2_676 ?
N9L C9L C10L C11L -3(6) . . . . ?
N9L C9L C10L C14L -179(4) . . . . ?
N11L C15L C16L C17L 0(7) . . . . ?
N11L C15L C16L C20L 171(4) . . . . ?
C9L N9L C13L C12L 10(6) . . . . ?
C9L C10L C11L C12L 4(6) . . . . ?
C10L C11L C12L C13L 2(5) . . . . ?
C11L C12L C13L N9L -10(5) . . . . ?
C13L N9L C9L C10L -4(6) . . . . ?
C14L C10L C11L C12L 180(3) . . . . ?
C15L N11L C19L C18L -7(6) . . . . ?
C15L C16L C17L C18L -5(6) . . . . ?
C15L C16L C20L Rb1B -109(4) . . . 2_676 ?
C16L C17L C18L C19L 4(6) . . . . ?
C17L C16L C20L Rb1B 62(5) . . . 2_676 ?
C17L C18L C19L N11L 2(7) . . . . ?
C19L N11L C15L C16L 5(6) . . . . ?
C20L C16L C17L C18L -176(4) . . . . ?
